data_7250452
loop_
_publ_author_name
'Rakhmanova, Mariana I.'
'Sukhikh, Taisiya S.'
'Andrienko, Irina V.'
'Kovalenko, Ekaterina A.'

_publ_section_title
;
 Multicolor luminescence of supramolecular compounds based on mixed
 Dy-lanthanide complexes and cucurbit[6]uril for logic gate operation and
 WLED application.
;
_journal_name_full 'Physical chemistry chemical physics : PCCP'
_journal_paper_doi 10.1039/d5cp01338k
_journal_year 2025
_chemical_formula_moiety '2(C18 H28 Dy0.19 Eu0.53 N13 O14 Tb0.28), 5(N O3), 6(H2 O)'
_chemical_formula_sum 'C36 H68 Dy0.38 Eu1.06 N31 O49 Tb0.56'
_chemical_formula_weight 2031.03
_space_group_crystal_system triclinic
_space_group_IT_number 2
_space_group_name_Hall '-P 1'
_space_group_name_H-M_alt 'P -1'
_atom_sites_solution_hydrogens mixed
_atom_sites_solution_primary dual
_audit_creation_date 2024-09-09
_audit_creation_method
;
Olex2 1.5
(compiled 2024.02.16 svn.r378c4104 for OlexSys, GUI svn.r6928)
;
_audit_update_record
;
2024-09-10 deposited with the CCDC.	2025-05-13 downloaded from the CCDC.
;
_cell_angle_alpha 73.8275(6)
_cell_angle_beta 87.2830(7)
_cell_angle_gamma 87.7342(6)
_cell_formula_units_Z 2
_cell_length_a 13.4119(3)
_cell_length_b 14.4765(2)
_cell_length_c 18.2272(4)
_cell_measurement_reflns_used 9901
_cell_measurement_temperature 150(2)
_cell_measurement_theta_max 30.23
_cell_measurement_theta_min 2.73
_cell_volume 3393.80(12)
_computing_cell_refinement 'Bruker SAINT'
_computing_data_collection 'Bruker APEX3'
_computing_data_reduction 'Bruker SAINT'
_computing_molecular_graphics 'Olex2 1.5 (Dolomanov et al., 2009)'
_computing_publication_material 'Olex2 1.5 (Dolomanov et al., 2009)'
_computing_structure_refinement 'SHELXL 2014/7 (Sheldrick, 2015)'
_computing_structure_solution 'SHELXT  (Sheldrick, 2015)'
_diffrn_ambient_temperature 150(2)
_diffrn_detector PIXEL
_diffrn_detector_area_resol_mean 7.41
_diffrn_detector_type 'Bruker PHOTON III area detector'
_diffrn_measured_fraction_theta_full 0.997
_diffrn_measured_fraction_theta_max 0.978
_diffrn_measurement_device 'three-circle diffractometer'
_diffrn_measurement_device_type 'CCD area detector'
_diffrn_measurement_method 'phi and omega scans'
_diffrn_radiation_monochromator 'Incoatec HELIOS multilayer mirrors'
_diffrn_radiation_type MoK\a
_diffrn_radiation_wavelength 0.71073
_diffrn_reflns_av_R_equivalents 0.0618
_diffrn_reflns_av_unetI/netI 0.0812
_diffrn_reflns_Laue_measured_fraction_full 0.997
_diffrn_reflns_Laue_measured_fraction_max 0.978
_diffrn_reflns_limit_h_max 18
_diffrn_reflns_limit_h_min -18
_diffrn_reflns_limit_k_max 18
_diffrn_reflns_limit_k_min -20
_diffrn_reflns_limit_l_max 25
_diffrn_reflns_limit_l_min -23
_diffrn_reflns_number 53733
_diffrn_reflns_point_group_measured_fraction_full 0.997
_diffrn_reflns_point_group_measured_fraction_max 0.978
_diffrn_reflns_theta_full 25.242
_diffrn_reflns_theta_max 29.573
_diffrn_reflns_theta_min 1.465
_diffrn_source 'Incoatec IuS3.0 microfocus X-ray tube'
_diffrn_source_current 1.4
_diffrn_source_power 0.07
_diffrn_source_voltage 50.0
_exptl_absorpt_coefficient_mu 2.105
_exptl_absorpt_correction_T_max 0.7461
_exptl_absorpt_correction_T_min 0.6931
_exptl_absorpt_correction_type multi-scan
_exptl_absorpt_process_details
;
SADABS-2016/2 (Bruker,2016/2) was used for absorption correction.
wR2(int) was 0.0694 before and 0.0563 after correction.
The Ratio of minimum to maximum transmission is 0.9290.
The \l/2 correction factor is Not present.
;
_exptl_crystal_colour colourless
_exptl_crystal_colour_primary colourless
_exptl_crystal_density_diffrn 1.988
_exptl_crystal_description prism
_exptl_crystal_F_000 2043
_exptl_crystal_preparation Luminescent
_exptl_crystal_size_max 0.14
_exptl_crystal_size_mid 0.09
_exptl_crystal_size_min 0.08
_refine_diff_density_max 1.251
_refine_diff_density_min -0.821
_refine_diff_density_rms 0.144
_refine_ls_extinction_method none
_refine_ls_goodness_of_fit_ref 0.991
_refine_ls_hydrogen_treatment constr
_refine_ls_matrix_type full
_refine_ls_number_parameters 1209
_refine_ls_number_reflns 18606
_refine_ls_number_restraints 231
_refine_ls_restrained_S_all 0.993
_refine_ls_R_factor_all 0.0697
_refine_ls_R_factor_gt 0.0402
_refine_ls_shift/su_max 0.004
_refine_ls_shift/su_mean 0.000
_refine_ls_structure_factor_coef Fsqd
_refine_ls_weighting_details 'w=1/[\s^2^(Fo^2^)+(0.0255P)^2^] where P=(Fo^2^+2Fc^2^)/3'
_refine_ls_weighting_scheme calc
_refine_ls_wR_factor_gt 0.0692
_refine_ls_wR_factor_ref 0.0767
_reflns_Friedel_coverage 0.000
_reflns_number_gt 13397
_reflns_number_total 18606
_reflns_threshold_expression 'I > 2\s(I)'
_cod_data_source_file d5cp01338k2.cif
_cod_data_source_block km808-9
_cod_database_code 7250452
_shelx_shelxl_version_number 2014/7
_shelx_space_group_comment
;
The symmetry employed for this shelxl refinement is uniquely defined
by the following loop, which should always be used as a source of
symmetry information in preference to the above space-group names.
They are only intended as comments.
;
_shelx_estimated_absorpt_t_max 0.850
_shelx_estimated_absorpt_t_min 0.757
_olex2_refinement_description
;
1. Fixed Uiso
 At 1.2 times of:
  All C(H) groups, All C(H,H) groups
 At 1.5 times of:
  All O(H,H) groups
2. Shared sites
{Eu2, Tb2, Dy2}
{Eu1, Tb1, Dy1}
3. Restrained distances
 H3WA-H2WA
 -2.12 with sigma of 0.04
 H3WB-O12_$1
 2.1 with sigma of 0.02
 H11A-H2WB
 -2.12 with sigma of 0.04
 H15A-H1WA = H2WA-H3WA
 -2.12 with sigma of 0.02
 N7-O71N \\sim N7-O72N \\sim N7-O73N \\sim N7A-O71A \\sim N7A-O72A \\sim
N7A-O73A \\sim N8-O81N \\sim N8-
 O82N \\sim N8-O83N \\sim N8A-O81A \\sim N8A-O82A \\sim N8A-O83A
 with sigma of 0.01
 O71N-O72N \\sim O72N-O73N \\sim O73N-O71N \\sim O81N-O82N \\sim O82N-O83N
\\sim O83N-O81N
 with sigma of 0.01
4. Restrained planarity
 N7A, O71A, O72A, O73A
 with sigma of 0.03
5. Uiso/Uaniso restraints and constraints
N8 \\sim O81N \\sim O82N \\sim O83N \\sim N8A \\sim O81A \\sim O82A \\sim O83A:
within 2A with sigma of 0.01 and sigma for terminal atoms of 0.01 within 2A
N7 \\sim O71N \\sim O72N \\sim O73N \\sim N7A \\sim O71A \\sim O72A \\sim O73A:
within 2A with sigma of 0.01 and sigma for terminal atoms of 0.01 within 2A
N4 \\sim O41N \\sim O42N \\sim O43N: within 2A with sigma of 0.01 and sigma for
terminal atoms of 0.01 within 2A
Uanis(O83A) \\sim Ueq: with sigma of 0.005 and sigma for terminal atoms of 0.01
Uanis(Eu1) = Uanis(Dy1) = Uanis(Tb1)
Uanis(Eu2) = Uanis(Dy2) = Uanis(Tb2)
6. Others
 Fixed Sof: Eu1(0.53) Eu2(0.53) N7(0.25) O71N(0.25) O72N(0.25) O73N(0.25)
 N7A(0.25) O71A(0.25) O72A(0.25) O73A(0.25) N8(0.25) O81N(0.25) O82N(0.25)
 O83N(0.25) N8A(0.25) O81A(0.25) O82A(0.25) O83A(0.25) Dy2(0.19) Dy1(0.19)
 Tb2(0.28) Tb1(0.28)
7.a Free rotating group:
 O11M(H11A,H11B), O13M(H13A,H13B), O14M(H14A,H14B), O21M(H21A,H21B), O25M(H25C,
 H25D), O1W(H1WA,H1WB), O2W(H2WA,H2WB), O3W(H3WA,H3WB), O4W(H4WA,H4WB),
 O5W(H5WA,H5WB), O6W(H6WA,H6WB)
7.b Rotating group:
 O12M(H12A,H12B), O15M(H15A,H15B), O22M(H22A,H22B), O23M(H23A,H23B), O24M(H24A,
 H24B)
7.c Ternary CH refined with riding coordinates:
 C13(H13), C14(H14), C23(H23), C24(H24), C33(H33), C34(H34), C43(H43),
 C44(H44), C53(H53), C54(H54), C63(H63), C64(H64)
7.d Secondary CH2 refined with riding coordinates:
 C15(H15C,H15D), C16(H16A,H16B), C25(H25A,H25B), C26(H26A,H26B), C35(H35A,
 H35B), C36(H36A,H36B), C45(H45A,H45B), C46(H46A,H46B), C55(H55A,H55B),
 C56(H56A,H56B), C65(H65A,H65B), C66(H66A,H66B)
;
_olex2_submission_special_instructions 'No special instructions were received'

loop_
_space_group_symop_operation_xyz
'x, y, z'
'-x, -y, -z'

loop_
_atom_site_label
_atom_site_type_symbol
_atom_site_fract_x
_atom_site_fract_y
_atom_site_fract_z
_atom_site_U_iso_or_equiv
_atom_site_adp_type
_atom_site_occupancy
_atom_site_site_symmetry_order
_atom_site_calc_flag
_atom_site_refinement_flags_posn
_atom_site_refinement_flags_adp
_atom_site_refinement_flags_occupancy
_atom_site_disorder_assembly
_atom_site_disorder_group
Eu1 Eu 0.95194(2) 0.91769(2) 0.22475(2) 0.01292(5) Uani 0.53 1 d . . P A 5
O11M O 0.78732(19) 0.84089(17) 0.24448(15) 0.0228(6) Uani 1 1 d G . . . .
H11A H 0.7284 0.8658 0.2503 0.034 Uiso 1 1 d DG U . A .
H11B H 0.7811 0.7796 0.2657 0.034 Uiso 1 1 d G U . A .
O12M O 0.99014(19) 0.76010(15) 0.21152(14) 0.0195(6) Uani 1 1 d . . . . .
H12A H 0.9378 0.7241 0.2258 0.029 Uiso 1 1 d R U . A .
H12B H 1.0001 0.7630 0.1631 0.029 Uiso 1 1 d R U . . .
O13M O 1.0857(2) 0.9262(2) 0.12993(15) 0.0262(6) Uani 1 1 d G . . . .
H13A H 1.0896 0.9113 0.0868 0.039 Uiso 1 1 d G U . A .
H13B H 1.1473 0.9324 0.1402 0.039 Uiso 1 1 d G U . A .
O14M O 1.0048(2) 1.08268(16) 0.18834(15) 0.0224(6) Uani 1 1 d G . . . .
H14A H 1.0412 1.1099 0.2143 0.034 Uiso 1 1 d G U . A .
H14B H 1.0020 1.1240 0.1434 0.034 Uiso 1 1 d G U . A .
O15M O 0.8745(2) 0.99614(17) 0.31173(16) 0.0296(7) Uani 1 1 d . . . . .
H15A H 0.8544 1.0557 0.2871 0.044 Uiso 1 1 d DR U . A .
H15B H 0.8179 0.9677 0.3321 0.044 Uiso 1 1 d R U . . .
N1 N 0.8191(2) 0.9743(2) 0.09721(17) 0.0194(7) Uani 1 1 d . . . . .
O11N O 0.82182(19) 1.01993(15) 0.14731(14) 0.0200(6) Uani 1 1 d . . . . .
O12N O 0.8861(2) 0.91035(17) 0.09869(14) 0.0227(6) Uani 1 1 d . . . . .
O13N O 0.7522(2) 0.99025(17) 0.05120(16) 0.0303(7) Uani 1 1 d . . . . .
O11 O 1.10410(18) 0.91584(15) 0.28581(14) 0.0176(5) Uani 1 1 d . . . . .
O12 O 1.28973(19) 0.83140(16) 0.59518(14) 0.0206(6) Uani 1 1 d . . . . .
C11 C 1.1716(3) 0.8851(2) 0.33087(19) 0.0129(7) Uani 1 1 d . . . . .
C12 C 1.2871(3) 0.8317(2) 0.5286(2) 0.0151(7) Uani 1 1 d . . . . .
C13 C 1.3181(3) 0.8783(2) 0.39574(19) 0.0138(7) Uani 1 1 d . . . . .
H13 H 1.3844 0.8775 0.3683 0.017 Uiso 1 1 calc R U . . .
C14 C 1.2710(2) 0.7776(2) 0.4199(2) 0.0132(7) Uani 1 1 d . . . . .
H14 H 1.3186 0.7267 0.4106 0.016 Uiso 1 1 calc R U . . .
N11 N 1.2438(2) 0.93831(18) 0.34627(16) 0.0138(6) Uani 1 1 d . . . . .
N12 N 1.1860(2) 0.79144(18) 0.37176(16) 0.0137(6) Uani 1 1 d . . . . .
N13 N 1.2467(2) 0.76264(19) 0.50114(16) 0.0144(6) Uani 1 1 d . . . . .
N14 N 1.3269(2) 0.90034(18) 0.46734(16) 0.0126(6) Uani 1 1 d . . . . .
C15 C 1.1200(3) 0.7146(2) 0.37033(19) 0.0137(7) Uani 1 1 d . . . . .
H15C H 1.0911 0.7293 0.3192 0.016 Uiso 1 1 calc R U . . .
H15D H 1.1598 0.6538 0.3781 0.016 Uiso 1 1 calc R U . . .
C16 C 1.2098(3) 0.6738(2) 0.5515(2) 0.0152(7) Uani 1 1 d . . . . .
H16A H 1.2346 0.6657 0.6033 0.018 Uiso 1 1 calc R U . . .
H16B H 1.2373 0.6194 0.5331 0.018 Uiso 1 1 calc R U . . .
O21 O 0.92741(18) 0.80511(16) 0.35336(13) 0.0173(5) Uani 1 1 d . . . . .
O22 O 1.07663(19) 0.68584(16) 0.67848(14) 0.0194(6) Uani 1 1 d . . . . .
C21 C 0.9503(3) 0.7473(2) 0.4143(2) 0.0139(7) Uani 1 1 d . . . . .
C22 C 1.0457(3) 0.6730(2) 0.6196(2) 0.0154(8) Uani 1 1 d . . . . .
C23 C 1.0454(3) 0.6362(2) 0.50386(19) 0.0137(7) Uani 1 1 d . . . . .
H23 H 1.0672 0.5696 0.5030 0.016 Uiso 1 1 calc R U . . .
C24 C 0.9364(3) 0.6395(2) 0.53567(19) 0.0138(7) Uani 1 1 d . . . . .
H24 H 0.9025 0.5774 0.5417 0.017 Uiso 1 1 calc R U . . .
N21 N 1.0404(2) 0.70106(18) 0.42722(16) 0.0128(6) Uani 1 1 d . . . . .
N22 N 0.8896(2) 0.71876(18) 0.47759(16) 0.0126(6) Uani 1 1 d . . . . .
N23 N 0.9485(2) 0.65784(19) 0.60816(16) 0.0146(6) Uani 1 1 d . . . . .
N24 N 1.1019(2) 0.66978(19) 0.55651(16) 0.0142(6) Uani 1 1 d . . . . .
C25 C 0.7827(3) 0.7373(2) 0.4744(2) 0.0153(7) Uani 1 1 d . . . . .
H25A H 0.7653 0.7647 0.4203 0.018 Uiso 1 1 calc R U . . .
H25B H 0.7485 0.6754 0.4940 0.018 Uiso 1 1 calc R U . . .
C26 C 0.8674(3) 0.6631(2) 0.6618(2) 0.0143(7) Uani 1 1 d . . . . .
H26A H 0.8940 0.6497 0.7136 0.017 Uiso 1 1 calc R U . . .
H26B H 0.8192 0.6126 0.6628 0.017 Uiso 1 1 calc R U . . .
O31 O 0.71452(19) 0.93448(16) 0.41528(14) 0.0196(6) Uani 1 1 d . . . . .
O32 O 0.89208(19) 0.82094(16) 0.72752(14) 0.0202(6) Uani 1 1 d . . . . .
C31 C 0.7103(3) 0.8939(2) 0.4844(2) 0.0152(7) Uani 1 1 d . . . . .
C32 C 0.8272(3) 0.8229(2) 0.6820(2) 0.0149(7) Uani 1 1 d . . . . .
C33 C 0.7257(3) 0.7736(2) 0.59977(19) 0.0131(7) Uani 1 1 d . . . . .
H33 H 0.6798 0.7182 0.6159 0.016 Uiso 1 1 calc R U . . .
C34 C 0.6784(3) 0.8655(2) 0.6160(2) 0.0148(7) Uani 1 1 d . . . . .
H34 H 0.6123 0.8527 0.6442 0.018 Uiso 1 1 calc R U . . .
N31 N 0.7456(2) 0.80228(19) 0.51771(16) 0.0141(6) Uani 1 1 d . . . . .
N32 N 0.6684(2) 0.93038(18) 0.54026(16) 0.0148(6) Uani 1 1 d . . . . .
N33 N 0.7522(2) 0.89202(18) 0.66202(16) 0.0153(6) Uani 1 1 d . . . . .
N34 N 0.8154(2) 0.75592(18) 0.64344(16) 0.0142(6) Uani 1 1 d . . . . .
C35 C 0.6152(3) 1.0223(2) 0.5254(2) 0.0150(7) Uani 1 1 d . . . . .
H35A H 0.5904 1.0389 0.4729 0.018 Uiso 1 1 calc R U . . .
H35B H 0.5564 1.0157 0.5612 0.018 Uiso 1 1 calc R U . . .
C36 C 0.7343(3) 0.9650(2) 0.70119(19) 0.0159(8) Uani 1 1 d . . . . .
H36A H 0.7760 0.9498 0.7466 0.019 Uiso 1 1 calc R U . . .
H36B H 0.6635 0.9637 0.7193 0.019 Uiso 1 1 calc R U . . .
Eu2 Eu 0.46459(2) 0.57279(2) 0.28439(2) 0.01298(5) Uani 0.53 1 d . . P B 3
O21M O 0.5948(2) 0.5656(2) 0.37301(16) 0.0281(6) Uani 1 1 d G . . . .
H21A H 0.5835 0.5834 0.4145 0.042 Uiso 1 1 d G U . B .
H21B H 0.6595 0.5601 0.3690 0.042 Uiso 1 1 d G U . B .
O22M O 0.49141(19) 0.73112(16) 0.29581(14) 0.0218(6) Uani 1 1 d . . . . .
H22A H 0.4968 0.7286 0.3439 0.033 Uiso 1 1 d R U . B .
H22B H 0.4383 0.7673 0.2819 0.033 Uiso 1 1 d R U . . .
O23M O 0.29775(18) 0.65603(16) 0.27216(14) 0.0198(6) Uani 1 1 d . . . . .
H23A H 0.2573 0.6264 0.2502 0.030 Uiso 1 1 d R U . B .
H23B H 0.3025 0.7137 0.2403 0.030 Uiso 1 1 d R U . . .
O24M O 0.39462(19) 0.50604(16) 0.19373(15) 0.0229(6) Uani 1 1 d . . . . .
H24A H 0.3637 0.4513 0.2172 0.034 Uiso 1 1 d R U . B .
H24B H 0.3453 0.5442 0.1690 0.034 Uiso 1 1 d R U . . .
O25M O 0.5177(2) 0.40600(16) 0.31914(16) 0.0249(6) Uani 1 1 d G . . . .
H25C H 0.5429 0.3738 0.2886 0.037 Uiso 1 1 d G U . B .
H25D H 0.5005 0.3621 0.3608 0.037 Uiso 1 1 d G U . B .
N2 N 0.3233(2) 0.51455(19) 0.41286(18) 0.0173(7) Uani 1 1 d . . . . .
O21N O 0.32727(19) 0.47229(15) 0.36102(14) 0.0195(6) Uani 1 1 d . . . . .
O22N O 0.39269(18) 0.57122(15) 0.41270(14) 0.0177(6) Uani 1 1 d . . . . .
O23N O 0.2541(2) 0.50223(17) 0.46129(16) 0.0265(6) Uani 1 1 d . . . . .
O41 O 0.44773(18) 0.69240(16) 0.15944(14) 0.0179(5) Uani 1 1 d . . . . .
O42 O 0.61239(19) 0.81399(16) -0.17088(14) 0.0210(6) Uani 1 1 d . . . . .
C41 C 0.4756(3) 0.7515(2) 0.1000(2) 0.0138(7) Uani 1 1 d . . . . .
C42 C 0.5798(3) 0.8237(2) -0.1095(2) 0.0162(8) Uani 1 1 d . . . . .
C43 C 0.4689(3) 0.8638(2) -0.0201(2) 0.0152(7) Uani 1 1 d . . . . .
H43 H 0.4395 0.9302 -0.0274 0.018 Uiso 1 1 calc R U . . .
C44 C 0.5775(3) 0.8556(2) 0.0089(2) 0.0162(8) Uani 1 1 d . . . . .
H44 H 0.6005 0.9188 0.0129 0.019 Uiso 1 1 calc R U . . .
N41 N 0.4160(2) 0.79350(18) 0.04086(16) 0.0147(6) Uani 1 1 d . . . . .
N42 N 0.5683(2) 0.78592(19) 0.08334(16) 0.0161(6) Uani 1 1 d . . . . .
N43 N 0.6351(2) 0.82328(19) -0.04819(16) 0.0155(6) Uani 1 1 d . . . . .
N44 N 0.4815(2) 0.83945(19) -0.09097(17) 0.0161(6) Uani 1 1 d . . . . .
C45 C 0.6477(3) 0.7620(2) 0.1371(2) 0.0159(8) Uani 1 1 d . . . . .
H45A H 0.6182 0.7486 0.1897 0.019 Uiso 1 1 calc R U . . .
H45B H 0.6910 0.8182 0.1285 0.019 Uiso 1 1 calc R U . . .
C46 C 0.7422(3) 0.8061(2) -0.0471(2) 0.0173(8) Uani 1 1 d . . . . .
H46A H 0.7729 0.8535 -0.0257 0.021 Uiso 1 1 calc R U . . .
H46B H 0.7690 0.8160 -0.1002 0.021 Uiso 1 1 calc R U . . .
O51 O 0.61544(18) 0.56393(15) 0.21619(14) 0.0166(5) Uani 1 1 d . . . . .
O52 O 0.80627(19) 0.64677(17) -0.10424(14) 0.0209(6) Uani 1 1 d . . . . .
C51 C 0.6844(3) 0.5878(2) 0.16811(19) 0.0131(7) Uani 1 1 d . . . . .
C52 C 0.8044(3) 0.6402(2) -0.0358(2) 0.0166(8) Uani 1 1 d . . . . .
C53 C 0.7937(3) 0.6841(2) 0.0785(2) 0.0156(7) Uani 1 1 d . . . . .
H53 H 0.8463 0.7260 0.0881 0.019 Uiso 1 1 calc R U . . .
C54 C 0.8304(3) 0.5773(2) 0.0953(2) 0.0155(7) Uani 1 1 d . . . . .
H54 H 0.8962 0.5664 0.1205 0.019 Uiso 1 1 calc R U . . .
N51 N 0.7083(2) 0.67951(19) 0.13043(16) 0.0145(6) Uani 1 1 d . . . . .
N52 N 0.7505(2) 0.52595(19) 0.14619(16) 0.0140(6) Uani 1 1 d . . . . .
N53 N 0.8380(2) 0.56203(19) 0.02044(16) 0.0152(6) Uani 1 1 d . . . . .
N54 N 0.7700(2) 0.70937(19) -0.00197(16) 0.0162(6) Uani 1 1 d . . . . .
C55 C 0.7571(3) 0.4254(2) 0.19080(19) 0.0161(7) Uani 1 1 d . . . . .
H55A H 0.8267 0.4094 0.2067 0.019 Uiso 1 1 calc R U . . .
H55B H 0.7139 0.4165 0.2377 0.019 Uiso 1 1 calc R U . . .
C56 C 0.8771(3) 0.4751(2) 0.0043(2) 0.0162(7) Uani 1 1 d . . . . .
H56A H 0.9375 0.4528 0.0342 0.019 Uiso 1 1 calc R U . . .
H56B H 0.8976 0.4900 -0.0505 0.019 Uiso 1 1 calc R U . . .
O61 O 0.5895(2) 0.29657(17) 0.22537(15) 0.0231(6) Uani 1 1 d . . . . .
O62 O 0.76333(18) 0.40998(16) -0.10187(14) 0.0178(5) Uani 1 1 d . . . . .
C61 C 0.6519(3) 0.2959(2) 0.1743(2) 0.0151(7) Uani 1 1 d . . . . .
C62 C 0.7645(3) 0.3671(2) -0.0331(2) 0.0147(7) Uani 1 1 d . . . . .
C63 C 0.7970(3) 0.3294(2) 0.09631(19) 0.0147(7) Uani 1 1 d . . . . .
H63 H 0.8635 0.3095 0.1191 0.018 Uiso 1 1 calc R U . . .
C64 C 0.7450(3) 0.2439(2) 0.08062(19) 0.0138(7) Uani 1 1 d . . . . .
H64 H 0.7893 0.1849 0.0907 0.017 Uiso 1 1 calc R U . . .
N61 N 0.7277(2) 0.35979(19) 0.14928(16) 0.0155(6) Uani 1 1 d . . . . .
N62 N 0.6585(2) 0.23097(19) 0.13247(16) 0.0159(6) Uani 1 1 d . . . . .
N63 N 0.7225(2) 0.27992(19) 0.00034(16) 0.0151(6) Uani 1 1 d . . . . .
N64 N 0.8069(2) 0.39759(19) 0.02189(16) 0.0145(6) Uani 1 1 d . . . . .
C65 C 0.5954(3) 0.1488(2) 0.1457(2) 0.0188(8) Uani 1 1 d . . . . .
H65A H 0.6376 0.0916 0.1443 0.023 Uiso 1 1 calc R U . . .
H65B H 0.5636 0.1364 0.1975 0.023 Uiso 1 1 calc R U . . .
C66 C 0.6912(3) 0.2188(2) -0.0444(2) 0.0145(7) Uani 1 1 d . . . . .
H66A H 0.7247 0.1548 -0.0261 0.017 Uiso 1 1 calc R U . . .
H66B H 0.7134 0.2468 -0.0984 0.017 Uiso 1 1 calc R U . . .
N3 N 1.0327(2) 0.7866(2) 0.00777(18) 0.0211(7) Uani 1 1 d . . . . .
O31N O 1.0720(2) 0.86545(18) 0.00031(15) 0.0279(7) Uani 1 1 d . . . . .
O32N O 1.0298(2) 0.72428(17) 0.07171(15) 0.0254(6) Uani 1 1 d . . . . .
O33N O 0.9978(2) 0.76784(19) -0.04865(15) 0.0305(7) Uani 1 1 d . . . . .
N4 N 0.8690(3) 0.5783(2) 0.3297(2) 0.0296(8) Uani 1 1 d . U . . .
O41N O 0.8079(3) 0.5458(3) 0.3812(2) 0.0753(14) Uani 1 1 d . U . . .
O42N O 0.8436(2) 0.6344(2) 0.26885(17) 0.0432(8) Uani 1 1 d . U . . .
O43N O 0.9593(2) 0.5557(2) 0.34095(19) 0.0422(8) Uani 1 1 d . U . . .
N5 N 0.5302(2) 0.7230(2) 0.49166(18) 0.0209(7) Uani 1 1 d . . . . .
O51N O 0.5585(2) 0.63783(17) 0.49962(16) 0.0277(7) Uani 1 1 d . . . . .
O52N O 0.5290(2) 0.78210(18) 0.42609(15) 0.0289(7) Uani 1 1 d . . . . .
O53N O 0.5042(2) 0.75082(19) 0.54891(16) 0.0300(7) Uani 1 1 d . . . . .
N6 N 1.3630(3) 0.9248(2) 0.16074(19) 0.0216(7) Uani 1 1 d . . . . .
O61N O 1.3450(2) 0.86062(17) 0.22195(16) 0.0300(7) Uani 1 1 d . . . . .
O62N O 1.4514(2) 0.94807(19) 0.14105(18) 0.0373(8) Uani 1 1 d . . . . .
O63N O 1.2950(2) 0.96549(19) 0.11959(16) 0.0350(7) Uani 1 1 d . . . . .
N7 N 1.0200(14) 1.0159(15) 0.4674(13) 0.090(3) Uani 0.25 1 d D U P C -1
O71N O 1.0074(17) 0.9530(14) 0.4346(13) 0.084(4) Uani 0.25 1 d D U P C -1
O72N O 1.0946(13) 1.0106(19) 0.5056(13) 0.082(4) Uani 0.25 1 d D U P C -1
O73N O 0.9711(16) 1.0926(12) 0.4476(12) 0.098(5) Uani 0.25 1 d D U P C -1
N7A N 0.9935(13) 0.9662(11) 0.5346(9) 0.086(3) Uani 0.25 1 d D U P D -2
O71A O 0.9388(16) 0.9507(16) 0.4876(13) 0.085(4) Uani 0.25 1 d D U P D -2
O72A O 0.9711(14) 1.0104(15) 0.5824(11) 0.072(5) Uani 0.25 1 d D U P D -2
O73A O 1.0790(14) 0.9326(18) 0.5312(13) 0.088(4) Uani 0.25 1 d D U P D -2
N8 N 0.5257(16) 0.4976(15) 0.0246(11) 0.077(5) Uani 0.25 1 d D U P E -1
O81N O 0.5239(13) 0.5518(12) 0.0670(9) 0.053(4) Uani 0.25 1 d D U P E -1
O82N O 0.475(2) 0.4242(13) 0.0438(12) 0.087(5) Uani 0.25 1 d D U P E -1
O83N O 0.5937(14) 0.5039(18) -0.0243(9) 0.076(5) Uani 0.25 1 d D U P E -1
N8A N 0.4966(17) 0.543(3) 0.9641(15) 0.091(5) Uani 0.25 1 d D U P F -2
O81A O 0.5848(18) 0.567(2) 0.9608(15) 0.088(5) Uani 0.25 1 d D U P F -2
O82A O 0.4529(17) 0.5579(17) 1.0210(12) 0.090(5) Uani 0.25 1 d D U P F -2
O83A O 0.4674(19) 0.4985(17) 0.9208(13) 0.087(6) Uani 0.25 1 d D U P F -2
O1W O 0.8229(2) 1.18088(18) 0.27180(15) 0.0262(6) Uani 1 1 d G . . . .
H1WA H 0.7785 1.1762 0.3089 0.039 Uiso 1 1 d DG U . . .
H1WB H 0.8704 1.2136 0.2829 0.039 Uiso 1 1 d G U . . .
O2W O 0.6034(2) 0.9206(2) 0.2545(2) 0.0474(9) Uani 1 1 d G . . . .
H2WA H 0.5726 0.9600 0.2769 0.071 Uiso 1 1 d DG U . . .
H2WB H 0.5723 0.9285 0.2122 0.071 Uiso 1 1 d DG U . . .
O3W O 0.5721(3) 1.0703(3) 0.33122(18) 0.0501(9) Uani 1 1 d G . . . .
H3WA H 0.5985 1.0223 0.3658 0.075 Uiso 1 1 d DG U . . .
H3WB H 0.5964 1.1212 0.3392 0.075 Uiso 1 1 d DG U . . .
O4W O 1.1384(2) 0.5662(2) 0.24469(16) 0.0280(6) Uani 1 1 d G . . . .
H4WA H 1.1398 0.5604 0.1983 0.042 Uiso 1 1 d G U . . .
H4WB H 1.0752 0.5693 0.2569 0.042 Uiso 1 1 d G U . . .
O5W O 0.6764(2) 0.66507(18) 0.77646(16) 0.0264(6) Uani 1 1 d G . . . .
H5WA H 0.6309 0.7050 0.7858 0.040 Uiso 1 1 d G U . . .
H5WB H 0.7192 0.6592 0.8120 0.040 Uiso 1 1 d G U . . .
O6W O 0.9959(2) 0.6069(2) 0.83326(17) 0.0427(8) Uani 1 1 d G . . . .
H6WA H 0.9389 0.6315 0.8440 0.064 Uiso 1 1 d G U . . .
H6WB H 1.0140 0.6441 0.7886 0.064 Uiso 1 1 d G U . . .
Dy2 Dy 0.46459(2) 0.57279(2) 0.28439(2) 0.01298(5) Uani 0.19 1 d . . P B 2
Dy1 Dy 0.95194(2) 0.91769(2) 0.22475(2) 0.01292(5) Uani 0.19 1 d . . P A 2
Tb2 Tb 0.46459(2) 0.57279(2) 0.28439(2) 0.01298(5) Uani 0.28 1 d . . P B 4
Tb1 Tb 0.95194(2) 0.91769(2) 0.22475(2) 0.01292(5) Uani 0.28 1 d . . P A 6

loop_
_atom_site_aniso_label
_atom_site_aniso_U_11
_atom_site_aniso_U_22
_atom_site_aniso_U_33
_atom_site_aniso_U_23
_atom_site_aniso_U_13
_atom_site_aniso_U_12
Eu1 0.01359(10) 0.01314(8) 0.01150(9) -0.00219(6) -0.00261(7) -0.00016(6)
O11M 0.0182(15) 0.0202(13) 0.0258(16) 0.0018(11) -0.0057(12) -0.0037(10)
O12M 0.0240(15) 0.0169(12) 0.0164(14) -0.0028(10) 0.0004(11) -0.0016(10)
O13M 0.0208(16) 0.0434(16) 0.0190(16) -0.0161(13) 0.0060(12) -0.0088(13)
O14M 0.0322(17) 0.0179(12) 0.0165(14) -0.0017(10) -0.0079(12) -0.0060(11)
O15M 0.0329(18) 0.0177(13) 0.0335(18) -0.0016(12) 0.0127(14) 0.0004(12)
N1 0.0205(18) 0.0153(15) 0.0172(17) 0.0052(12) -0.0049(14) -0.0040(12)
O11N 0.0222(15) 0.0138(12) 0.0243(15) -0.0054(10) -0.0064(12) 0.0023(10)
O12N 0.0259(16) 0.0218(13) 0.0201(15) -0.0056(11) -0.0062(12) 0.0061(11)
O13N 0.0270(17) 0.0247(14) 0.0360(18) 0.0006(12) -0.0217(14) -0.0019(12)
O11 0.0177(14) 0.0171(12) 0.0174(14) -0.0031(10) -0.0029(11) -0.0013(10)
O12 0.0232(15) 0.0244(13) 0.0141(14) -0.0049(11) -0.0006(11) -0.0041(11)
C11 0.0137(18) 0.0141(16) 0.0110(18) -0.0044(13) 0.0006(14) 0.0013(13)
C12 0.0107(18) 0.0159(16) 0.019(2) -0.0050(14) -0.0032(15) 0.0047(13)
C13 0.0129(18) 0.0142(16) 0.0132(18) -0.0022(13) -0.0020(14) 0.0017(13)
C14 0.0079(17) 0.0134(16) 0.0170(19) -0.0020(13) -0.0012(14) -0.0012(13)
N11 0.0136(16) 0.0122(13) 0.0138(16) -0.0006(11) -0.0026(12) -0.0008(11)
N12 0.0131(16) 0.0110(13) 0.0150(16) 0.0006(11) -0.0039(12) -0.0020(11)
N13 0.0147(16) 0.0164(14) 0.0131(16) -0.0052(12) -0.0010(12) -0.0038(12)
N14 0.0121(15) 0.0148(14) 0.0116(15) -0.0040(11) -0.0019(12) -0.0020(11)
C15 0.0134(19) 0.0149(16) 0.0134(18) -0.0046(13) -0.0028(14) -0.0001(13)
C16 0.0160(19) 0.0134(16) 0.0136(19) 0.0004(13) -0.0019(15) 0.0014(13)
O21 0.0199(14) 0.0193(12) 0.0101(13) -0.0004(10) -0.0016(11) 0.0052(10)
O22 0.0187(15) 0.0267(13) 0.0137(14) -0.0069(11) -0.0012(11) -0.0021(11)
C21 0.0131(19) 0.0152(16) 0.0145(19) -0.0053(14) -0.0033(15) -0.0025(13)
C22 0.019(2) 0.0107(16) 0.0147(19) 0.0000(13) -0.0010(15) 0.0023(13)
C23 0.0143(19) 0.0121(15) 0.0153(19) -0.0040(13) -0.0061(15) 0.0020(13)
C24 0.018(2) 0.0113(15) 0.0113(18) -0.0010(13) -0.0016(15) -0.0018(13)
N21 0.0133(16) 0.0148(13) 0.0083(15) 0.0002(11) -0.0003(12) 0.0009(11)
N22 0.0090(15) 0.0175(14) 0.0102(15) -0.0020(11) -0.0001(12) -0.0006(11)
N23 0.0139(16) 0.0190(14) 0.0113(15) -0.0049(12) -0.0011(12) 0.0019(12)
N24 0.0117(16) 0.0183(14) 0.0130(16) -0.0048(12) -0.0016(12) -0.0001(11)
C25 0.0147(19) 0.0183(17) 0.0142(19) -0.0058(14) -0.0045(15) -0.0027(14)
C26 0.0154(19) 0.0139(16) 0.0127(18) -0.0022(13) -0.0012(15) 0.0007(13)
O31 0.0202(15) 0.0226(13) 0.0132(14) 0.0002(10) -0.0020(11) -0.0015(11)
O32 0.0213(15) 0.0203(13) 0.0200(14) -0.0060(11) -0.0086(12) -0.0006(10)
C31 0.0139(19) 0.0169(17) 0.0154(19) -0.0044(14) -0.0047(15) -0.0033(14)
C32 0.0156(19) 0.0114(16) 0.0150(19) 0.0010(13) 0.0037(15) -0.0054(13)
C33 0.0143(19) 0.0113(15) 0.0118(18) 0.0007(13) -0.0022(14) -0.0030(13)
C34 0.0157(19) 0.0124(16) 0.0146(19) -0.0011(13) -0.0006(15) -0.0014(13)
N31 0.0156(16) 0.0150(14) 0.0112(15) -0.0027(11) -0.0002(12) -0.0010(11)
N32 0.0178(17) 0.0134(14) 0.0120(16) -0.0018(11) 0.0000(13) -0.0003(12)
N33 0.0192(17) 0.0132(14) 0.0149(16) -0.0057(12) -0.0034(13) -0.0009(12)
N34 0.0128(16) 0.0143(14) 0.0156(16) -0.0039(12) -0.0050(12) 0.0021(11)
C35 0.0114(19) 0.0159(17) 0.019(2) -0.0067(14) -0.0033(15) -0.0009(13)
C36 0.020(2) 0.0151(16) 0.0122(18) -0.0028(14) -0.0019(15) -0.0036(14)
Eu2 0.01377(10) 0.01330(8) 0.01190(9) -0.00375(7) 0.00064(7) -0.00013(6)
O21M 0.0160(15) 0.0468(17) 0.0272(17) -0.0199(14) -0.0044(13) 0.0063(13)
O22M 0.0247(16) 0.0230(13) 0.0176(14) -0.0050(11) -0.0026(12) -0.0002(11)
O23M 0.0194(15) 0.0170(12) 0.0203(14) -0.0005(10) 0.0005(11) -0.0024(10)
O24M 0.0246(16) 0.0159(12) 0.0271(16) -0.0032(11) -0.0084(12) 0.0007(11)
O25M 0.0358(18) 0.0147(12) 0.0204(15) -0.0012(11) 0.0102(13) 0.0046(12)
N2 0.0179(17) 0.0123(14) 0.0196(17) -0.0014(12) 0.0008(14) 0.0012(12)
O21N 0.0248(15) 0.0141(12) 0.0208(15) -0.0066(10) -0.0010(12) -0.0019(10)
O22N 0.0184(14) 0.0172(12) 0.0176(14) -0.0039(10) -0.0020(11) -0.0065(10)
O23N 0.0217(16) 0.0257(14) 0.0305(17) -0.0073(12) 0.0148(13) -0.0049(12)
O41 0.0181(14) 0.0190(12) 0.0154(14) -0.0031(10) 0.0010(11) -0.0018(10)
O42 0.0229(15) 0.0217(13) 0.0184(15) -0.0062(11) 0.0052(12) -0.0014(11)
C41 0.0163(19) 0.0119(16) 0.0160(19) -0.0088(14) 0.0028(15) -0.0012(13)
C42 0.019(2) 0.0064(15) 0.021(2) -0.0009(14) 0.0033(16) -0.0019(13)
C43 0.017(2) 0.0147(16) 0.0134(19) -0.0034(14) 0.0012(15) -0.0002(14)
C44 0.019(2) 0.0118(16) 0.0162(19) -0.0006(14) -0.0007(15) -0.0004(14)
N41 0.0142(16) 0.0139(14) 0.0138(16) -0.0003(12) 0.0008(12) -0.0007(11)
N42 0.0158(17) 0.0165(14) 0.0134(16) 0.0002(12) -0.0004(13) -0.0016(12)
N43 0.0135(16) 0.0185(15) 0.0123(16) -0.0015(12) 0.0042(12) 0.0008(12)
N44 0.0155(17) 0.0204(15) 0.0130(16) -0.0056(12) 0.0006(13) -0.0020(12)
C45 0.018(2) 0.0160(17) 0.0147(19) -0.0063(14) 0.0000(15) -0.0023(14)
C46 0.0119(19) 0.0182(17) 0.020(2) -0.0032(15) 0.0046(15) -0.0024(14)
O51 0.0140(14) 0.0184(12) 0.0157(14) -0.0030(10) 0.0043(11) 0.0005(10)
O52 0.0236(15) 0.0264(13) 0.0122(14) -0.0046(11) 0.0014(11) -0.0012(11)
C51 0.0124(18) 0.0187(17) 0.0096(18) -0.0054(13) -0.0037(14) -0.0024(13)
C52 0.0126(19) 0.0172(17) 0.019(2) -0.0036(14) 0.0025(15) -0.0037(14)
C53 0.0116(19) 0.0181(17) 0.0170(19) -0.0044(14) 0.0004(15) -0.0021(13)
C54 0.0097(18) 0.0203(17) 0.0172(19) -0.0065(14) 0.0010(15) 0.0000(14)
N51 0.0132(16) 0.0166(14) 0.0136(16) -0.0040(12) 0.0021(12) -0.0007(11)
N52 0.0118(16) 0.0166(14) 0.0133(16) -0.0040(12) 0.0025(12) 0.0006(11)
N53 0.0167(17) 0.0168(14) 0.0116(15) -0.0039(12) 0.0022(12) 0.0002(12)
N54 0.0163(17) 0.0173(14) 0.0134(16) -0.0022(12) 0.0009(13) 0.0021(12)
C55 0.018(2) 0.0192(17) 0.0097(18) -0.0034(14) 0.0024(15) 0.0019(14)
C56 0.0155(19) 0.0185(17) 0.0149(19) -0.0056(14) 0.0039(15) -0.0025(14)
O61 0.0235(16) 0.0278(14) 0.0193(15) -0.0100(11) 0.0075(12) -0.0016(11)
O62 0.0192(14) 0.0197(12) 0.0122(13) -0.0006(10) -0.0014(11) -0.0007(10)
C61 0.0152(19) 0.0173(17) 0.0114(18) -0.0020(14) -0.0030(15) 0.0041(14)
C62 0.0132(19) 0.0127(16) 0.018(2) -0.0046(14) 0.0005(15) 0.0010(13)
C63 0.0145(19) 0.0181(17) 0.0099(18) -0.0018(14) 0.0002(14) 0.0006(14)
C64 0.0142(19) 0.0131(16) 0.0129(18) -0.0019(13) -0.0002(14) 0.0019(13)
N61 0.0157(17) 0.0163(14) 0.0147(16) -0.0051(12) 0.0032(13) -0.0002(12)
N62 0.0166(17) 0.0189(14) 0.0112(16) -0.0026(12) 0.0019(13) -0.0028(12)
N63 0.0198(17) 0.0156(14) 0.0098(15) -0.0030(11) -0.0004(13) -0.0017(12)
N64 0.0141(16) 0.0181(14) 0.0109(15) -0.0032(12) 0.0001(12) -0.0029(12)
C65 0.021(2) 0.0156(17) 0.016(2) 0.0019(14) -0.0014(16) -0.0006(14)
C66 0.0122(19) 0.0182(17) 0.0137(19) -0.0059(14) 0.0018(14) 0.0004(13)
N3 0.0164(18) 0.0280(17) 0.0193(18) -0.0080(14) 0.0015(14) 0.0003(13)
O31N 0.0334(18) 0.0307(15) 0.0225(16) -0.0119(12) 0.0062(13) -0.0126(13)
O32N 0.0328(17) 0.0275(14) 0.0145(14) -0.0040(11) 0.0013(12) 0.0008(12)
O33N 0.0371(19) 0.0367(16) 0.0193(15) -0.0084(12) -0.0088(13) -0.0066(13)
N4 0.026(2) 0.0217(16) 0.035(2) 0.0014(15) 0.0085(16) -0.0024(14)
O41N 0.040(2) 0.081(2) 0.064(3) 0.040(2) 0.028(2) 0.0142(19)
O42N 0.051(2) 0.0388(17) 0.0313(18) 0.0089(14) -0.0123(16) -0.0171(15)
O43N 0.0280(18) 0.0421(17) 0.049(2) -0.0010(15) 0.0041(16) 0.0016(14)
N5 0.0110(17) 0.0289(17) 0.0229(19) -0.0070(14) -0.0050(14) 0.0013(13)
O51N 0.0363(18) 0.0180(13) 0.0274(16) -0.0048(11) -0.0036(13) 0.0068(12)
O52N 0.0388(18) 0.0262(14) 0.0173(15) 0.0015(12) -0.0055(13) 0.0024(12)
O53N 0.0334(18) 0.0361(16) 0.0208(16) -0.0099(13) 0.0019(13) 0.0071(13)
N6 0.026(2) 0.0164(15) 0.0250(19) -0.0093(13) -0.0004(15) -0.0024(13)
O61N 0.0379(19) 0.0217(13) 0.0256(16) -0.0002(12) 0.0059(14) 0.0016(12)
O62N 0.0249(18) 0.0371(16) 0.049(2) -0.0100(15) 0.0049(15) -0.0054(13)
O63N 0.0358(19) 0.0328(15) 0.0303(18) 0.0032(13) -0.0136(15) -0.0022(13)
N7 0.061(7) 0.139(9) 0.089(7) -0.063(7) 0.004(6) -0.020(6)
O71N 0.059(7) 0.134(9) 0.085(7) -0.073(7) 0.003(6) -0.015(7)
O72N 0.056(8) 0.137(10) 0.077(7) -0.067(7) 0.002(6) -0.021(7)
O73N 0.064(10) 0.131(11) 0.110(10) -0.052(10) 0.015(9) -0.028(9)
N7A 0.057(7) 0.139(9) 0.083(6) -0.064(7) 0.003(6) -0.017(6)
O71A 0.061(8) 0.136(10) 0.079(7) -0.064(7) 0.002(6) -0.026(7)
O72A 0.038(8) 0.144(12) 0.054(9) -0.058(8) 0.001(7) -0.015(8)
O73A 0.061(7) 0.140(10) 0.087(7) -0.072(7) 0.005(6) -0.008(7)
N8 0.065(9) 0.120(11) 0.056(9) -0.043(8) -0.012(7) 0.020(8)
O81N 0.037(8) 0.102(11) 0.038(8) -0.051(8) -0.009(6) 0.008(8)
O82N 0.080(11) 0.124(13) 0.080(10) -0.065(9) -0.017(10) 0.015(10)
O83N 0.067(10) 0.115(12) 0.049(9) -0.034(10) -0.004(8) 0.042(10)
N8A 0.074(9) 0.130(10) 0.079(9) -0.049(8) 0.013(8) -0.006(8)
O81A 0.069(10) 0.134(12) 0.081(11) -0.065(9) 0.021(9) -0.021(10)
O82A 0.065(10) 0.138(12) 0.071(10) -0.046(10) 0.026(9) 0.025(9)
O83A 0.076(8) 0.121(9) 0.071(9) -0.039(7) -0.002(7) -0.004(7)
O1W 0.0328(18) 0.0266(14) 0.0210(16) -0.0094(12) -0.0002(13) -0.0038(12)
O2W 0.038(2) 0.0276(16) 0.075(3) -0.0117(17) 0.0030(19) 0.0030(14)
O3W 0.040(2) 0.085(2) 0.0248(19) -0.0118(18) -0.0066(16) -0.0132(19)
O4W 0.0222(16) 0.0384(15) 0.0258(17) -0.0125(13) 0.0002(13) -0.0022(13)
O5W 0.0313(18) 0.0263(15) 0.0232(16) -0.0092(12) 0.0001(13) -0.0016(12)
O6W 0.0246(18) 0.076(2) 0.0197(17) -0.0025(16) 0.0017(14) 0.0088(16)
Dy2 0.01377(10) 0.01330(8) 0.01190(9) -0.00375(7) 0.00064(7) -0.00013(6)
Dy1 0.01359(10) 0.01314(8) 0.01150(9) -0.00219(6) -0.00261(7) -0.00016(6)
Tb2 0.01377(10) 0.01330(8) 0.01190(9) -0.00375(7) 0.00064(7) -0.00013(6)
Tb1 0.01359(10) 0.01314(8) 0.01150(9) -0.00219(6) -0.00261(7) -0.00016(6)

loop_
_atom_type_symbol
_atom_type_description
_atom_type_scat_dispersion_real
_atom_type_scat_dispersion_imag
_atom_type_scat_source
C C 0.0033 0.0016 'International Tables Vol C Tables 4.2.6.8 and 6.1.1.4'
H H 0.0000 0.0000 'International Tables Vol C Tables 4.2.6.8 and 6.1.1.4'
Dy Dy -0.1892 4.4098 'International Tables Vol C Tables 4.2.6.8 and 6.1.1.4'
Eu Eu -0.1578 3.6682 'International Tables Vol C Tables 4.2.6.8 and 6.1.1.4'
N N 0.0061 0.0033 'International Tables Vol C Tables 4.2.6.8 and 6.1.1.4'
O O 0.0106 0.0060 'International Tables Vol C Tables 4.2.6.8 and 6.1.1.4'
Tb Tb -0.1723 4.1537 'International Tables Vol C Tables 4.2.6.8 and 6.1.1.4'

loop_
_geom_angle_atom_site_label_1
_geom_angle_atom_site_label_2
_geom_angle_atom_site_label_3
_geom_angle
_geom_angle_site_symmetry_1
_geom_angle_site_symmetry_3
_geom_angle_publ_flag
O11M Eu1 H12A 59.8 . . ?
O11M Eu1 H12B 81.1 . . ?
O11M Eu1 H15A 84.5 . . ?
O11M Eu1 H15B 63.5 . . ?
O11M Eu1 N1 63.57(8) . . ?
O11M Eu1 O12N 69.31(9) . . ?
O12M Eu1 O11M 76.59(9) . . ?
O12M Eu1 H12A 17.1 . . ?
O12M Eu1 H12B 17.0 . . ?
O12M Eu1 O13M 70.54(9) . . ?
O12M Eu1 O14M 144.34(9) . . ?
O12M Eu1 H15A 156.2 . . ?
O12M Eu1 H15B 127.4 . . ?
O12M Eu1 N1 95.42(8) . . ?
O12M Eu1 O11N 120.07(8) . . ?
O12M Eu1 O12N 72.29(8) . . ?
O12M Eu1 O21 73.68(8) . . ?
H12A Eu1 H12B 28.4 . . ?
H12A Eu1 H15A 140.3 . . ?
H12A Eu1 H15B 112.2 . . ?
H12B Eu1 H15A 165.4 . . ?
H12B Eu1 H15B 140.2 . . ?
O13M Eu1 O11M 132.63(9) . . ?
O13M Eu1 H12A 86.2 . . ?
O13M Eu1 H12B 58.4 . . ?
O13M Eu1 O14M 74.13(10) . . ?
O13M Eu1 H15A 133.2 . . ?
O13M Eu1 H15B 161.4 . . ?
O13M Eu1 N1 86.35(9) . . ?
O13M Eu1 O11N 101.13(9) . . ?
O13M Eu1 O12N 68.76(9) . . ?
O13M Eu1 O21 130.46(9) . . ?
O14M Eu1 O11M 134.12(9) . . ?
O14M Eu1 H12A 160.2 . . ?
O14M Eu1 H12B 131.8 . . ?
O14M Eu1 H15A 59.1 . . ?
O14M Eu1 H15B 87.5 . . ?
O14M Eu1 N1 86.98(8) . . ?
O14M Eu1 O11N 71.39(8) . . ?
O14M Eu1 O12N 99.39(8) . . ?
O14M Eu1 O21 129.59(8) . . ?
O15M Eu1 O11M 80.36(9) . . ?
O15M Eu1 O12M 141.11(8) . . ?
O15M Eu1 H12A 127.9 . . ?
O15M Eu1 H12B 156.3 . . ?
O15M Eu1 O13M 144.43(9) . . ?
O15M Eu1 O14M 71.85(9) . . ?
O15M Eu1 H15A 17.3 . . ?
O15M Eu1 H15B 17.2 . . ?
O15M Eu1 N1 101.81(9) . . ?
O15M Eu1 O11N 77.58(9) . . ?
O15M Eu1 O12N 126.93(9) . . ?
O15M Eu1 O21 68.58(8) . . ?
H15A Eu1 H15B 28.9 . . ?
N1 Eu1 H12A 89.8 . . ?
N1 Eu1 H12B 82.8 . . ?
N1 Eu1 H15A 88.9 . . ?
N1 Eu1 H15B 96.0 . . ?
O11N Eu1 O11M 67.39(8) . . ?
O11N Eu1 H12A 111.5 . . ?
O11N Eu1 H12B 108.4 . . ?
O11N Eu1 H15A 63.5 . . ?
O11N Eu1 H15B 75.2 . . ?
O11N Eu1 N1 25.68(8) . . ?
O11N Eu1 O12N 51.07(8) . . ?
O11N Eu1 O21 126.40(8) . . ?
O12N Eu1 H12A 70.9 . . ?
O12N Eu1 H12B 58.1 . . ?
O12N Eu1 H15A 114.5 . . ?
O12N Eu1 H15B 118.6 . . ?
O12N Eu1 N1 25.58(8) . . ?
O11 Eu1 O11M 141.58(8) . . ?
O11 Eu1 O12M 90.48(8) . . ?
O11 Eu1 H12A 102.1 . . ?
O11 Eu1 H12B 97.0 . . ?
O11 Eu1 O13M 72.47(9) . . ?
O11 Eu1 O14M 74.25(8) . . ?
O11 Eu1 O15M 88.50(9) . . ?
O11 Eu1 H15A 95.6 . . ?
O11 Eu1 H15B 99.9 . . ?
O11 Eu1 N1 154.71(8) . . ?
O11 Eu1 O11N 145.44(7) . . ?
O11 Eu1 O12N 140.91(9) . . ?
O11 Eu1 O21 74.75(8) . . ?
O21 Eu1 O11M 66.93(8) . . ?
O21 Eu1 H12A 65.6 . . ?
O21 Eu1 H12B 90.6 . . ?
O21 Eu1 H15A 85.7 . . ?
O21 Eu1 H15B 60.2 . . ?
O21 Eu1 N1 130.49(8) . . ?
O21 Eu1 O12N 129.23(8) . . ?
Eu1 O11M H11A 129.3 . . ?
Eu1 O11M H11B 122.0 . . ?
H11A O11M H11B 104.5 . . ?
Dy1 O11M H11A 129.3 . . ?
Dy1 O11M H11B 122.0 . . ?
Tb1 O11M H11A 129.3 . . ?
Tb1 O11M H11B 122.0 . . ?
Eu1 O12M H12A 109.5 . . ?
Eu1 O12M H12B 109.8 . . ?
H12A O12M H12B 104.1 . . ?
Dy1 O12M H12A 109.5 . . ?
Dy1 O12M H12B 109.8 . . ?
Tb1 O12M H12A 109.5 . . ?
Tb1 O12M H12B 109.8 . . ?
Eu1 O13M H13A 132.5 . . ?
Eu1 O13M H13B 121.3 . . ?
H13A O13M H13B 104.6 . . ?
Dy1 O13M H13A 132.5 . . ?
Dy1 O13M H13B 121.3 . . ?
Tb1 O13M H13A 132.5 . . ?
Tb1 O13M H13B 121.3 . . ?
Eu1 O14M H14A 127.2 . . ?
Eu1 O14M H14B 127.3 . . ?
H14A O14M H14B 104.5 . . ?
Dy1 O14M H14A 127.2 . . ?
Dy1 O14M H14B 127.3 . . ?
Tb1 O14M H14A 127.2 . . ?
Tb1 O14M H14B 127.3 . . ?
Eu1 O15M H15A 110.5 . . ?
Eu1 O15M H15B 110.8 . . ?
H15A O15M H15B 103.5 . . ?
Dy1 O15M H15A 110.5 . . ?
Dy1 O15M H15B 110.8 . . ?
Tb1 O15M H15A 110.5 . . ?
Tb1 O15M H15B 110.8 . . ?
O11N N1 Eu1 57.38(16) . . ?
O11N N1 Dy1 57.38(16) . . ?
O11N N1 Tb1 57.38(16) . . ?
O12N N1 Eu1 60.16(17) . . ?
O12N N1 O11N 116.9(3) . . ?
O12N N1 Dy1 60.16(17) . . ?
O12N N1 Tb1 60.16(17) . . ?
O13N N1 Eu1 170.1(2) . . ?
O13N N1 O11N 121.0(3) . . ?
O13N N1 O12N 122.1(3) . . ?
O13N N1 Dy1 170.1(2) . . ?
O13N N1 Tb1 170.1(2) . . ?
N1 O11N Eu1 96.94(18) . . ?
N1 O11N Dy1 96.94(18) . . ?
N1 O11N Tb1 96.94(18) . . ?
N1 O12N Eu1 94.3(2) . . ?
N1 O12N Dy1 94.3(2) . . ?
N1 O12N Tb1 94.3(2) . . ?
C11 O11 Eu1 158.4(2) . . ?
C11 O11 Dy1 158.4(2) . . ?
C11 O11 Tb1 158.4(2) . . ?
O11 C11 N11 125.4(3) . . ?
O11 C11 N12 125.4(3) . . ?
N11 C11 N12 109.2(3) . . ?
O12 C12 N13 126.5(3) . . ?
O12 C12 N14 125.7(3) . . ?
N14 C12 N13 107.8(3) . . ?
C14 C13 H13 111.9 . . ?
N11 C13 H13 111.9 . . ?
N11 C13 C14 103.2(3) . . ?
N14 C13 H13 111.9 . . ?
N14 C13 C14 103.2(3) . . ?
N14 C13 N11 114.0(3) . . ?
C13 C14 H14 111.8 . . ?
N12 C14 C13 102.5(2) . . ?
N12 C14 H14 111.8 . . ?
N12 C14 N13 115.1(3) . . ?
N13 C14 C13 103.2(3) . . ?
N13 C14 H14 111.8 . . ?
C11 N11 C13 111.6(2) . . ?
C11 N11 C36 123.0(3) . 2_776 ?
C36 N11 C13 121.9(3) 2_776 . ?
C11 N12 C14 112.6(3) . . ?
C11 N12 C15 123.8(3) . . ?
C14 N12 C15 123.5(3) . . ?
C12 N13 C14 111.7(3) . . ?
C12 N13 C16 122.0(3) . . ?
C16 N13 C14 124.2(3) . . ?
C12 N14 C13 113.2(3) . . ?
C12 N14 C35 123.6(3) . 2_776 ?
C35 N14 C13 122.6(3) 2_776 . ?
N12 C15 H15C 108.9 . . ?
N12 C15 H15D 108.9 . . ?
H15C C15 H15D 107.7 . . ?
N21 C15 N12 113.4(3) . . ?
N21 C15 H15C 108.9 . . ?
N21 C15 H15D 108.9 . . ?
N13 C16 H16A 108.9 . . ?
N13 C16 H16B 108.9 . . ?
N13 C16 N24 113.5(3) . . ?
H16A C16 H16B 107.7 . . ?
N24 C16 H16A 108.9 . . ?
N24 C16 H16B 108.9 . . ?
C21 O21 Eu1 157.9(2) . . ?
C21 O21 Dy1 157.9(2) . . ?
C21 O21 Tb1 157.9(2) . . ?
O21 C21 N21 124.6(3) . . ?
O21 C21 N22 125.7(3) . . ?
N22 C21 N21 109.7(3) . . ?
O22 C22 N23 125.0(3) . . ?
O22 C22 N24 126.1(3) . . ?
N24 C22 N23 108.9(3) . . ?
C24 C23 H23 111.7 . . ?
N21 C23 H23 111.7 . . ?
N21 C23 C24 102.6(3) . . ?
N24 C23 H23 111.7 . . ?
N24 C23 C24 103.1(3) . . ?
N24 C23 N21 115.3(3) . . ?
C23 C24 H24 111.6 . . ?
N22 C24 C23 103.2(3) . . ?
N22 C24 H24 111.6 . . ?
N23 C24 C23 103.0(3) . . ?
N23 C24 H24 111.6 . . ?
N23 C24 N22 115.2(3) . . ?
C15 N21 C23 124.7(3) . . ?
C21 N21 C15 122.9(3) . . ?
C21 N21 C23 112.4(3) . . ?
C21 N22 C24 111.0(3) . . ?
C21 N22 C25 121.3(3) . . ?
C25 N22 C24 123.4(3) . . ?
C22 N23 C24 112.2(3) . . ?
C22 N23 C26 123.6(3) . . ?
C24 N23 C26 124.2(3) . . ?
C22 N24 C16 123.8(3) . . ?
C22 N24 C23 111.5(3) . . ?
C23 N24 C16 122.7(3) . . ?
N22 C25 H25A 108.8 . . ?
N22 C25 H25B 108.8 . . ?
H25A C25 H25B 107.7 . . ?
N31 C25 N22 114.0(3) . . ?
N31 C25 H25A 108.8 . . ?
N31 C25 H25B 108.8 . . ?
N23 C26 H26A 109.0 . . ?
N23 C26 H26B 109.0 . . ?
N23 C26 N34 113.0(3) . . ?
H26A C26 H26B 107.8 . . ?
N34 C26 H26A 109.0 . . ?
N34 C26 H26B 109.0 . . ?
O31 C31 N31 125.0(3) . . ?
O31 C31 N32 126.5(3) . . ?
N32 C31 N31 108.4(3) . . ?
O32 C32 N33 126.0(3) . . ?
O32 C32 N34 125.9(3) . . ?
N34 C32 N33 108.0(3) . . ?
C34 C33 H33 111.8 . . ?
N31 C33 H33 111.8 . . ?
N31 C33 C34 103.6(2) . . ?
N34 C33 H33 111.8 . . ?
N34 C33 C34 103.7(3) . . ?
N34 C33 N31 113.4(3) . . ?
C33 C34 H34 111.7 . . ?
N32 C34 C33 102.9(3) . . ?
N32 C34 H34 111.7 . . ?
N32 C34 N33 115.2(3) . . ?
N33 C34 C33 103.0(3) . . ?
N33 C34 H34 111.7 . . ?
C25 N31 C33 124.1(3) . . ?
C31 N31 C25 123.3(3) . . ?
C31 N31 C33 111.9(3) . . ?
C31 N32 C34 112.9(3) . . ?
C31 N32 C35 123.7(3) . . ?
C34 N32 C35 123.4(3) . . ?
C32 N33 C34 112.2(3) . . ?
C32 N33 C36 121.9(3) . . ?
C36 N33 C34 123.4(3) . . ?
C32 N34 C26 123.3(3) . . ?
C32 N34 C33 112.5(3) . . ?
C33 N34 C26 121.6(3) . . ?
N14 C35 N32 114.6(3) 2_776 . ?
N14 C35 H35A 108.6 2_776 . ?
N14 C35 H35B 108.6 2_776 . ?
N32 C35 H35A 108.6 . . ?
N32 C35 H35B 108.6 . . ?
H35A C35 H35B 107.6 . . ?
N11 C36 H36A 108.9 2_776 . ?
N11 C36 H36B 108.9 2_776 . ?
N33 C36 N11 113.4(3) . 2_776 ?
N33 C36 H36A 108.9 . . ?
N33 C36 H36B 108.9 . . ?
H36A C36 H36B 107.7 . . ?
O21M Eu2 H22A 58.7 . . ?
O21M Eu2 H22B 86.2 . . ?
O21M Eu2 O23M 131.01(9) . . ?
O21M Eu2 N2 89.07(9) . . ?
O21M Eu2 O21N 105.52(9) . . ?
O21M Eu2 O22N 69.07(9) . . ?
O21M Eu2 O41 126.03(9) . . ?
O22M Eu2 O21M 70.33(9) . . ?
O22M Eu2 H22A 17.0 . . ?
O22M Eu2 H22B 17.0 . . ?
O22M Eu2 O23M 74.20(8) . . ?
O22M Eu2 O25M 146.77(9) . . ?
O22M Eu2 N2 96.96(8) . . ?
O22M Eu2 O21N 120.76(8) . . ?
O22M Eu2 O22N 75.20(8) . . ?
O22M Eu2 O41 69.98(8) . . ?
H22A Eu2 H22B 28.4 . . ?
O23M Eu2 H22A 78.2 . . ?
O23M Eu2 H22B 57.6 . . ?
O23M Eu2 N2 62.78(8) . . ?
O23M Eu2 O21N 66.11(8) . . ?
O24M Eu2 O21M 147.94(9) . . ?
O24M Eu2 O22M 136.54(8) . . ?
O24M Eu2 H22A 151.6 . . ?
O24M Eu2 H22B 123.2 . . ?
O24M Eu2 O23M 79.92(8) . . ?
O24M Eu2 O25M 74.42(9) . . ?
O24M Eu2 N2 101.48(9) . . ?
O24M Eu2 O21N 77.15(8) . . ?
O24M Eu2 O22N 126.96(8) . . ?
O24M Eu2 O41 68.11(8) . . ?
O25M Eu2 O21M 76.54(10) . . ?
O25M Eu2 H22A 134.0 . . ?
O25M Eu2 H22B 162.4 . . ?
O25M Eu2 O23M 133.32(9) . . ?
O25M Eu2 N2 84.86(8) . . ?
O25M Eu2 O21N 70.50(9) . . ?
O25M Eu2 O22N 95.63(8) . . ?
O25M Eu2 O41 131.96(9) . . ?
N2 Eu2 H22A 84.3 . . ?
N2 Eu2 H22B 91.4 . . ?
O21N Eu2 H22A 109.7 . . ?
O21N Eu2 H22B 111.6 . . ?
O21N Eu2 N2 25.67(8) . . ?
O22N Eu2 H22A 60.5 . . ?
O22N Eu2 H22B 74.5 . . ?
O22N Eu2 O23M 69.98(8) . . ?
O22N Eu2 N2 25.73(7) . . ?
O22N Eu2 O21N 51.12(7) . . ?
O41 Eu2 H22A 86.9 . . ?
O41 Eu2 H22B 62.1 . . ?
O41 Eu2 O23M 67.86(8) . . ?
O41 Eu2 N2 130.63(8) . . ?
O41 Eu2 O21N 125.85(8) . . ?
O41 Eu2 O22N 130.81(8) . . ?
O51 Eu2 O21M 74.07(9) . . ?
O51 Eu2 O22M 94.55(8) . . ?
O51 Eu2 H22A 101.6 . . ?
O51 Eu2 H22B 105.4 . . ?
O51 Eu2 O23M 142.05(8) . . ?
O51 Eu2 O24M 84.88(9) . . ?
O51 Eu2 O25M 73.52(9) . . ?
O51 Eu2 N2 155.03(8) . . ?
O51 Eu2 O21N 142.90(8) . . ?
O51 Eu2 O22N 143.09(8) . . ?
O51 Eu2 O41 74.22(8) . . ?
Eu2 O21M H21A 121.4 . . ?
Eu2 O21M H21B 132.7 . . ?
H21A O21M H21B 104.3 . . ?
Dy2 O21M H21A 121.4 . . ?
Dy2 O21M H21B 132.7 . . ?
Tb2 O21M H21A 121.4 . . ?
Tb2 O21M H21B 132.7 . . ?
Eu2 O22M H22A 109.6 . . ?
Eu2 O22M H22B 109.3 . . ?
H22A O22M H22B 104.5 . . ?
Dy2 O22M H22A 109.6 . . ?
Dy2 O22M H22B 109.3 . . ?
Tb2 O22M H22A 109.6 . . ?
Tb2 O22M H22B 109.3 . . ?
Eu2 O23M H23A 109.8 . . ?
Eu2 O23M H23B 109.7 . . ?
H23A O23M H23B 104.1 . . ?
Dy2 O23M H23A 109.8 . . ?
Dy2 O23M H23B 109.7 . . ?
Tb2 O23M H23A 109.8 . . ?
Tb2 O23M H23B 109.7 . . ?
Eu2 O24M H24A 110.8 . . ?
Eu2 O24M H24B 111.3 . . ?
H24A O24M H24B 103.2 . . ?
Dy2 O24M H24A 110.8 . . ?
Dy2 O24M H24B 111.3 . . ?
Tb2 O24M H24A 110.8 . . ?
Tb2 O24M H24B 111.3 . . ?
Eu2 O25M H25C 126.8 . . ?
Eu2 O25M H25D 126.6 . . ?
H25C O25M H25D 104.5 . . ?
Dy2 O25M H25C 126.8 . . ?
Dy2 O25M H25D 126.6 . . ?
Tb2 O25M H25C 126.8 . . ?
Tb2 O25M H25D 126.6 . . ?
O21N N2 Eu2 59.69(17) . . ?
O21N N2 O22N 117.2(3) . . ?
O21N N2 Dy2 59.69(17) . . ?
O21N N2 Tb2 59.69(17) . . ?
O22N N2 Eu2 58.47(17) . . ?
O22N N2 Dy2 58.47(17) . . ?
O22N N2 Tb2 58.47(17) . . ?
O23N N2 Eu2 169.7(2) . . ?
O23N N2 O21N 121.5(3) . . ?
O23N N2 O22N 121.2(3) . . ?
O23N N2 Dy2 169.7(2) . . ?
O23N N2 Tb2 169.7(2) . . ?
N2 O21N Eu2 94.64(19) . . ?
N2 O21N Dy2 94.64(19) . . ?
N2 O21N Tb2 94.64(19) . . ?
N2 O22N Eu2 95.80(19) . . ?
N2 O22N Dy2 95.80(19) . . ?
N2 O22N Tb2 95.80(19) . . ?
C41 O41 Eu2 156.9(2) . . ?
C41 O41 Dy2 156.9(2) . . ?
C41 O41 Tb2 156.9(2) . . ?
O41 C41 N41 124.6(3) . . ?
O41 C41 N42 126.1(3) . . ?
N42 C41 N41 109.2(3) . . ?
O42 C42 N43 126.1(3) . . ?
O42 C42 N44 125.7(3) . . ?
N43 C42 N44 108.1(3) . . ?
C44 C43 H43 111.7 . . ?
N41 C43 H43 111.7 . . ?
N41 C43 C44 102.9(3) . . ?
N44 C43 H43 111.7 . . ?
N44 C43 C44 103.2(3) . . ?
N44 C43 N41 115.0(3) . . ?
C43 C44 H44 111.6 . . ?
N42 C44 C43 102.7(3) . . ?
N42 C44 H44 111.6 . . ?
N43 C44 C43 103.2(3) . . ?
N43 C44 H44 111.6 . . ?
N43 C44 N42 115.3(3) . . ?
C41 N41 C43 112.0(3) . . ?
C41 N41 C66 123.1(3) . 2_665 ?
C66 N41 C43 124.1(3) 2_665 . ?
C41 N42 C44 113.0(3) . . ?
C41 N42 C45 123.1(3) . . ?
C45 N42 C44 123.7(3) . . ?
C42 N43 C44 112.1(3) . . ?
C42 N43 C46 123.0(3) . . ?
C44 N43 C46 124.2(3) . . ?
C42 N44 C43 112.4(3) . . ?
C42 N44 C65 121.8(3) . 2_665 ?
C43 N44 C65 124.3(3) . 2_665 ?
N42 C45 H45A 109.0 . . ?
N42 C45 H45B 109.0 . . ?
N42 C45 N51 113.0(3) . . ?
H45A C45 H45B 107.8 . . ?
N51 C45 H45A 109.0 . . ?
N51 C45 H45B 109.0 . . ?
N43 C46 H46A 109.1 . . ?
N43 C46 H46B 109.1 . . ?
N43 C46 N54 112.5(3) . . ?
H46A C46 H46B 107.8 . . ?
N54 C46 H46A 109.1 . . ?
N54 C46 H46B 109.1 . . ?
C51 O51 Eu2 159.8(2) . . ?
C51 O51 Dy2 159.8(2) . . ?
C51 O51 Tb2 159.8(2) . . ?
O51 C51 N51 125.7(3) . . ?
O51 C51 N52 125.1(3) . . ?
N51 C51 N52 109.2(3) . . ?
O52 C52 N53 125.6(3) . . ?
O52 C52 N54 126.2(3) . . ?
N54 C52 N53 108.2(3) . . ?
C54 C53 H53 111.7 . . ?
N51 C53 H53 111.7 . . ?
N51 C53 C54 103.1(3) . . ?
N51 C53 N54 114.6(3) . . ?
N54 C53 H53 111.7 . . ?
N54 C53 C54 103.3(3) . . ?
C53 C54 H54 111.7 . . ?
N52 C54 C53 102.7(3) . . ?
N52 C54 H54 111.7 . . ?
N53 C54 C53 102.9(3) . . ?
N53 C54 H54 111.7 . . ?
N53 C54 N52 115.4(3) . . ?
C51 N51 C45 122.6(3) . . ?
C51 N51 C53 112.6(3) . . ?
C53 N51 C45 124.5(3) . . ?
C51 N52 C54 111.5(3) . . ?
C51 N52 C55 120.1(3) . . ?
C55 N52 C54 124.8(3) . . ?
C52 N53 C54 112.8(3) . . ?
C52 N53 C56 122.5(3) . . ?
C54 N53 C56 124.7(3) . . ?
C52 N54 C46 121.6(3) . . ?
C52 N54 C53 111.6(3) . . ?
C53 N54 C46 124.3(3) . . ?
N52 C55 H55A 109.0 . . ?
N52 C55 H55B 109.0 . . ?
H55A C55 H55B 107.8 . . ?
N61 C55 N52 113.1(3) . . ?
N61 C55 H55A 109.0 . . ?
N61 C55 H55B 109.0 . . ?
N53 C56 H56A 108.8 . . ?
N53 C56 H56B 108.8 . . ?
N53 C56 N64 113.9(3) . . ?
H56A C56 H56B 107.7 . . ?
N64 C56 H56A 108.8 . . ?
N64 C56 H56B 108.8 . . ?
O61 C61 N61 126.3(3) . . ?
O61 C61 N62 125.6(3) . . ?
N62 C61 N61 108.1(3) . . ?
O62 C62 N63 125.1(3) . . ?
O62 C62 N64 126.3(3) . . ?
N64 C62 N63 108.6(3) . . ?
C64 C63 H63 111.5 . . ?
N61 C63 H63 111.5 . . ?
N61 C63 C64 103.6(3) . . ?
N64 C63 H63 111.5 . . ?
N64 C63 C64 103.7(3) . . ?
N64 C63 N61 114.5(3) . . ?
C63 C64 H64 111.9 . . ?
N62 C64 C63 103.1(3) . . ?
N62 C64 H64 111.9 . . ?
N62 C64 N63 114.5(3) . . ?
N63 C64 C63 102.9(2) . . ?
N63 C64 H64 111.9 . . ?
C55 N61 C63 121.2(3) . . ?
C61 N61 C55 123.2(3) . . ?
C61 N61 C63 111.6(3) . . ?
C61 N62 C64 112.9(3) . . ?
C61 N62 C65 124.2(3) . . ?
C64 N62 C65 122.3(3) . . ?
C62 N63 C64 111.9(3) . . ?
C62 N63 C66 121.8(3) . . ?
C66 N63 C64 123.1(3) . . ?
C62 N64 C56 122.6(3) . . ?
C62 N64 C63 112.4(3) . . ?
C63 N64 C56 122.9(3) . . ?
N44 C65 N62 113.9(3) 2_665 . ?
N44 C65 H65A 108.8 2_665 . ?
N44 C65 H65B 108.8 2_665 . ?
N62 C65 H65A 108.8 . . ?
N62 C65 H65B 108.8 . . ?
H65A C65 H65B 107.7 . . ?
N41 C66 H66A 108.9 2_665 . ?
N41 C66 H66B 108.9 2_665 . ?
N63 C66 N41 113.6(3) . 2_665 ?
N63 C66 H66A 108.9 . . ?
N63 C66 H66B 108.9 . . ?
H66A C66 H66B 107.7 . . ?
O31N N3 O32N 120.4(3) . . ?
O31N N3 O33N 120.2(3) . . ?
O33N N3 O32N 119.4(3) . . ?
O41N N4 O42N 121.2(4) . . ?
O41N N4 O43N 118.3(4) . . ?
O42N N4 O43N 120.5(4) . . ?
O51N N5 O52N 120.5(3) . . ?
O51N N5 O53N 120.0(3) . . ?
O53N N5 O52N 119.5(3) . . ?
O62N N6 O61N 119.7(3) . . ?
O63N N6 O61N 121.0(3) . . ?
O63N N6 O62N 119.3(3) . . ?
O72N N7 O71N 119.3(8) . . ?
O72N N7 O73N 119.9(8) . . ?
O73N N7 O71N 118.8(8) . . ?
O71A N7A O72A 127.0(19) . . ?
O71A N7A O73A 113.2(18) . . ?
O73A N7A O72A 119.8(18) . . ?
O82N N8 O81N 118.9(8) . . ?
O83N N8 O81N 119.4(8) . . ?
O83N N8 O82N 119.3(8) . . ?
O81A N8A O83A 121(2) . . ?
O82A N8A O81A 110(2) . . ?
O82A N8A O83A 128(2) . . ?
H1WA O1W H1WB 104.4 . . ?
H2WA O2W H2WB 104.6 . . ?
H3WA O3W H3WB 104.5 . . ?
H4WA O4W H4WB 104.3 . . ?
H5WA O5W H5WB 104.4 . . ?
H6WA O6W H6WB 104.4 . . ?
O21M Dy2 O23M 131.01(9) . . ?
O21M Dy2 N2 89.07(9) . . ?
O21M Dy2 O21N 105.52(9) . . ?
O21M Dy2 O22N 69.07(9) . . ?
O21M Dy2 O41 126.03(9) . . ?
O22M Dy2 O21M 70.33(9) . . ?
O22M Dy2 O23M 74.20(8) . . ?
O22M Dy2 O25M 146.77(9) . . ?
O22M Dy2 N2 96.96(8) . . ?
O22M Dy2 O21N 120.76(8) . . ?
O22M Dy2 O22N 75.20(8) . . ?
O22M Dy2 O41 69.98(8) . . ?
O23M Dy2 N2 62.78(8) . . ?
O23M Dy2 O21N 66.11(8) . . ?
O24M Dy2 O21M 147.94(9) . . ?
O24M Dy2 O22M 136.54(8) . . ?
O24M Dy2 O23M 79.92(8) . . ?
O24M Dy2 O25M 74.42(9) . . ?
O24M Dy2 N2 101.48(9) . . ?
O24M Dy2 O21N 77.15(8) . . ?
O24M Dy2 O22N 126.96(8) . . ?
O24M Dy2 O41 68.11(8) . . ?
O25M Dy2 O21M 76.54(10) . . ?
O25M Dy2 O23M 133.32(9) . . ?
O25M Dy2 N2 84.86(8) . . ?
O25M Dy2 O21N 70.50(9) . . ?
O25M Dy2 O22N 95.63(8) . . ?
O25M Dy2 O41 131.96(9) . . ?
O21N Dy2 N2 25.67(8) . . ?
O22N Dy2 O23M 69.98(8) . . ?
O22N Dy2 N2 25.73(7) . . ?
O22N Dy2 O21N 51.12(7) . . ?
O41 Dy2 O23M 67.86(8) . . ?
O41 Dy2 N2 130.63(8) . . ?
O41 Dy2 O21N 125.85(8) . . ?
O41 Dy2 O22N 130.81(8) . . ?
O51 Dy2 O21M 74.07(9) . . ?
O51 Dy2 O22M 94.55(8) . . ?
O51 Dy2 O23M 142.05(8) . . ?
O51 Dy2 O24M 84.88(9) . . ?
O51 Dy2 O25M 73.52(9) . . ?
O51 Dy2 N2 155.03(8) . . ?
O51 Dy2 O21N 142.90(8) . . ?
O51 Dy2 O22N 143.09(8) . . ?
O51 Dy2 O41 74.22(8) . . ?
O11M Dy1 N1 63.57(8) . . ?
O11M Dy1 O12N 69.31(9) . . ?
O12M Dy1 O11M 76.59(9) . . ?
O12M Dy1 O13M 70.54(9) . . ?
O12M Dy1 O14M 144.34(9) . . ?
O12M Dy1 N1 95.42(8) . . ?
O12M Dy1 O11N 120.07(8) . . ?
O12M Dy1 O12N 72.29(8) . . ?
O12M Dy1 O21 73.68(8) . . ?
O13M Dy1 O11M 132.63(9) . . ?
O13M Dy1 O14M 74.13(10) . . ?
O13M Dy1 N1 86.35(9) . . ?
O13M Dy1 O11N 101.13(9) . . ?
O13M Dy1 O12N 68.76(9) . . ?
O13M Dy1 O21 130.46(9) . . ?
O14M Dy1 O11M 134.12(9) . . ?
O14M Dy1 N1 86.98(8) . . ?
O14M Dy1 O11N 71.39(8) . . ?
O14M Dy1 O12N 99.39(8) . . ?
O14M Dy1 O21 129.59(8) . . ?
O15M Dy1 O11M 80.36(9) . . ?
O15M Dy1 O12M 141.11(8) . . ?
O15M Dy1 O13M 144.43(9) . . ?
O15M Dy1 O14M 71.85(9) . . ?
O15M Dy1 N1 101.81(9) . . ?
O15M Dy1 O11N 77.58(9) . . ?
O15M Dy1 O12N 126.93(9) . . ?
O15M Dy1 O21 68.58(8) . . ?
O11N Dy1 O11M 67.39(8) . . ?
O11N Dy1 N1 25.68(8) . . ?
O11N Dy1 O12N 51.07(8) . . ?
O11N Dy1 O21 126.40(8) . . ?
O12N Dy1 N1 25.58(8) . . ?
O11 Dy1 O11M 141.58(8) . . ?
O11 Dy1 O12M 90.48(8) . . ?
O11 Dy1 O13M 72.47(9) . . ?
O11 Dy1 O14M 74.25(8) . . ?
O11 Dy1 O15M 88.50(9) . . ?
O11 Dy1 N1 154.71(8) . . ?
O11 Dy1 O11N 145.44(7) . . ?
O11 Dy1 O12N 140.91(9) . . ?
O11 Dy1 O21 74.75(8) . . ?
O21 Dy1 O11M 66.93(8) . . ?
O21 Dy1 N1 130.49(8) . . ?
O21 Dy1 O12N 129.23(8) . . ?
O21M Tb2 O23M 131.01(9) . . ?
O21M Tb2 N2 89.07(9) . . ?
O21M Tb2 O21N 105.52(9) . . ?
O21M Tb2 O22N 69.07(9) . . ?
O21M Tb2 O41 126.03(9) . . ?
O22M Tb2 O21M 70.33(9) . . ?
O22M Tb2 O23M 74.20(8) . . ?
O22M Tb2 O25M 146.77(9) . . ?
O22M Tb2 N2 96.96(8) . . ?
O22M Tb2 O21N 120.76(8) . . ?
O22M Tb2 O22N 75.20(8) . . ?
O22M Tb2 O41 69.98(8) . . ?
O23M Tb2 N2 62.78(8) . . ?
O23M Tb2 O21N 66.11(8) . . ?
O24M Tb2 O21M 147.94(9) . . ?
O24M Tb2 O22M 136.54(8) . . ?
O24M Tb2 O23M 79.92(8) . . ?
O24M Tb2 O25M 74.42(9) . . ?
O24M Tb2 N2 101.48(9) . . ?
O24M Tb2 O21N 77.15(8) . . ?
O24M Tb2 O22N 126.96(8) . . ?
O24M Tb2 O41 68.11(8) . . ?
O25M Tb2 O21M 76.54(10) . . ?
O25M Tb2 O23M 133.32(9) . . ?
O25M Tb2 N2 84.86(8) . . ?
O25M Tb2 O21N 70.50(9) . . ?
O25M Tb2 O22N 95.63(8) . . ?
O25M Tb2 O41 131.96(9) . . ?
O21N Tb2 N2 25.67(8) . . ?
O22N Tb2 O23M 69.98(8) . . ?
O22N Tb2 N2 25.73(7) . . ?
O22N Tb2 O21N 51.12(7) . . ?
O41 Tb2 O23M 67.86(8) . . ?
O41 Tb2 N2 130.63(8) . . ?
O41 Tb2 O21N 125.85(8) . . ?
O41 Tb2 O22N 130.81(8) . . ?
O51 Tb2 O21M 74.07(9) . . ?
O51 Tb2 O22M 94.55(8) . . ?
O51 Tb2 O23M 142.05(8) . . ?
O51 Tb2 O24M 84.88(9) . . ?
O51 Tb2 O25M 73.52(9) . . ?
O51 Tb2 N2 155.03(8) . . ?
O51 Tb2 O21N 142.90(8) . . ?
O51 Tb2 O22N 143.09(8) . . ?
O51 Tb2 O41 74.22(8) . . ?
O11M Tb1 N1 63.57(8) . . ?
O11M Tb1 O12N 69.31(9) . . ?
O12M Tb1 O11M 76.59(9) . . ?
O12M Tb1 O13M 70.54(9) . . ?
O12M Tb1 O14M 144.34(9) . . ?
O12M Tb1 N1 95.42(8) . . ?
O12M Tb1 O11N 120.07(8) . . ?
O12M Tb1 O12N 72.29(8) . . ?
O12M Tb1 O21 73.68(8) . . ?
O13M Tb1 O11M 132.63(9) . . ?
O13M Tb1 O14M 74.13(10) . . ?
O13M Tb1 N1 86.35(9) . . ?
O13M Tb1 O11N 101.13(9) . . ?
O13M Tb1 O12N 68.76(9) . . ?
O13M Tb1 O21 130.46(9) . . ?
O14M Tb1 O11M 134.12(9) . . ?
O14M Tb1 N1 86.98(8) . . ?
O14M Tb1 O11N 71.39(8) . . ?
O14M Tb1 O12N 99.39(8) . . ?
O14M Tb1 O21 129.59(8) . . ?
O15M Tb1 O11M 80.36(9) . . ?
O15M Tb1 O12M 141.11(8) . . ?
O15M Tb1 O13M 144.43(9) . . ?
O15M Tb1 O14M 71.85(9) . . ?
O15M Tb1 N1 101.81(9) . . ?
O15M Tb1 O11N 77.58(9) . . ?
O15M Tb1 O12N 126.93(9) . . ?
O15M Tb1 O21 68.58(8) . . ?
O11N Tb1 O11M 67.39(8) . . ?
O11N Tb1 N1 25.68(8) . . ?
O11N Tb1 O12N 51.07(8) . . ?
O11N Tb1 O21 126.40(8) . . ?
O12N Tb1 N1 25.58(8) . . ?
O11 Tb1 O11M 141.58(8) . . ?
O11 Tb1 O12M 90.48(8) . . ?
O11 Tb1 O13M 72.47(9) . . ?
O11 Tb1 O14M 74.25(8) . . ?
O11 Tb1 O15M 88.50(9) . . ?
O11 Tb1 N1 154.71(8) . . ?
O11 Tb1 O11N 145.44(7) . . ?
O11 Tb1 O12N 140.91(9) . . ?
O11 Tb1 O21 74.75(8) . . ?
O21 Tb1 O11M 66.93(8) . . ?
O21 Tb1 N1 130.49(8) . . ?
O21 Tb1 O12N 129.23(8) . . ?

loop_
_geom_bond_atom_site_label_1
_geom_bond_atom_site_label_2
_geom_bond_distance
_geom_bond_site_symmetry_2
_geom_bond_publ_flag
Eu1 O11M 2.477(2) . ?
Eu1 O12M 2.393(2) . ?
Eu1 H12A 2.8104 . ?
Eu1 H12B 2.8126 . ?
Eu1 O13M 2.413(3) . ?
Eu1 O14M 2.420(2) . ?
Eu1 O15M 2.374(3) . ?
Eu1 H15A 2.8130 . ?
Eu1 H15B 2.8180 . ?
Eu1 N1 2.909(3) . ?
Eu1 O11N 2.469(2) . ?
Eu1 O12N 2.531(2) . ?
Eu1 O11 2.366(2) . ?
Eu1 O21 2.470(2) . ?
O11M H11A 0.8695 . ?
O11M H11B 0.8695 . ?
O11M Dy1 2.477(2) . ?
O11M Tb1 2.477(2) . ?
O12M H12A 0.8765 . ?
O12M H12B 0.8750 . ?
O12M Dy1 2.393(2) . ?
O12M Tb1 2.393(2) . ?
O13M H13A 0.8705 . ?
O13M H13B 0.8704 . ?
O13M Dy1 2.413(3) . ?
O13M Tb1 2.413(3) . ?
O14M H14A 0.8710 . ?
O14M H14B 0.8707 . ?
O14M Dy1 2.420(2) . ?
O14M Tb1 2.420(2) . ?
O15M H15A 0.8927 . ?
O15M H15B 0.8937 . ?
O15M Dy1 2.374(3) . ?
O15M Tb1 2.374(3) . ?
N1 O11N 1.270(4) . ?
N1 O12N 1.260(4) . ?
N1 O13N 1.229(4) . ?
N1 Dy1 2.909(3) . ?
N1 Tb1 2.909(3) . ?
O11N Dy1 2.469(2) . ?
O11N Tb1 2.469(2) . ?
O12N Dy1 2.531(2) . ?
O12N Tb1 2.531(2) . ?
O11 C11 1.236(4) . ?
O11 Dy1 2.366(2) . ?
O11 Tb1 2.366(2) . ?
O12 C12 1.214(4) . ?
C11 N11 1.348(4) . ?
C11 N12 1.364(4) . ?
C12 N13 1.375(4) . ?
C12 N14 1.374(4) . ?
C13 H13 1.0000 . ?
C13 C14 1.552(4) . ?
C13 N11 1.463(4) . ?
C13 N14 1.438(4) . ?
C14 H14 1.0000 . ?
C14 N12 1.445(4) . ?
C14 N13 1.459(4) . ?
N11 C36 1.458(4) 2_776 ?
N12 C15 1.455(4) . ?
N13 C16 1.446(4) . ?
N14 C35 1.426(4) 2_776 ?
C15 H15C 0.9900 . ?
C15 H15D 0.9900 . ?
C15 N21 1.432(4) . ?
C16 H16A 0.9900 . ?
C16 H16B 0.9900 . ?
C16 N24 1.449(4) . ?
O21 C21 1.234(4) . ?
O21 Dy1 2.470(2) . ?
O21 Tb1 2.470(2) . ?
O22 C22 1.231(4) . ?
C21 N21 1.356(4) . ?
C21 N22 1.355(4) . ?
C22 N23 1.366(4) . ?
C22 N24 1.356(5) . ?
C23 H23 1.0000 . ?
C23 C24 1.552(5) . ?
C23 N21 1.453(4) . ?
C23 N24 1.445(4) . ?
C24 H24 1.0000 . ?
C24 N22 1.469(4) . ?
C24 N23 1.436(4) . ?
N22 C25 1.449(4) . ?
N23 C26 1.442(4) . ?
C25 H25A 0.9900 . ?
C25 H25B 0.9900 . ?
C25 N31 1.448(4) . ?
C26 H26A 0.9900 . ?
C26 H26B 0.9900 . ?
C26 N34 1.450(4) . ?
O31 C31 1.233(4) . ?
O32 C32 1.224(4) . ?
C31 N31 1.372(4) . ?
C31 N32 1.361(4) . ?
C32 N33 1.378(4) . ?
C32 N34 1.365(4) . ?
C33 H33 1.0000 . ?
C33 C34 1.548(5) . ?
C33 N31 1.451(4) . ?
C33 N34 1.449(4) . ?
C34 H34 1.0000 . ?
C34 N32 1.447(4) . ?
C34 N33 1.455(4) . ?
N32 C35 1.447(4) . ?
N33 C36 1.438(4) . ?
C35 N14 1.427(4) 2_776 ?
C35 H35A 0.9900 . ?
C35 H35B 0.9900 . ?
C36 N11 1.458(4) 2_776 ?
C36 H36A 0.9900 . ?
C36 H36B 0.9900 . ?
Eu2 O21M 2.414(3) . ?
Eu2 O22M 2.401(2) . ?
Eu2 H22A 2.8173 . ?
Eu2 H22B 2.8118 . ?
Eu2 O23M 2.489(2) . ?
Eu2 O24M 2.378(2) . ?
Eu2 O25M 2.407(2) . ?
Eu2 N2 2.897(3) . ?
Eu2 O21N 2.509(2) . ?
Eu2 O22N 2.482(2) . ?
Eu2 O41 2.461(2) . ?
Eu2 O51 2.342(2) . ?
O21M H21A 0.8704 . ?
O21M H21B 0.8696 . ?
O21M Dy2 2.414(3) . ?
O21M Tb2 2.414(3) . ?
O22M H22A 0.8740 . ?
O22M H22B 0.8721 . ?
O22M Dy2 2.401(2) . ?
O22M Tb2 2.401(2) . ?
O23M H23A 0.8796 . ?
O23M H23B 0.8771 . ?
O23M Dy2 2.489(2) . ?
O23M Tb2 2.489(2) . ?
O24M H24A 0.8968 . ?
O24M H24B 0.8980 . ?
O24M Dy2 2.378(2) . ?
O24M Tb2 2.378(2) . ?
O25M H25C 0.8688 . ?
O25M H25D 0.8718 . ?
O25M Dy2 2.407(2) . ?
O25M Tb2 2.407(2) . ?
N2 O21N 1.259(4) . ?
N2 O22N 1.264(3) . ?
N2 O23N 1.233(4) . ?
N2 Dy2 2.897(3) . ?
N2 Tb2 2.897(3) . ?
O21N Dy2 2.509(2) . ?
O21N Tb2 2.509(2) . ?
O22N Dy2 2.482(2) . ?
O22N Tb2 2.482(2) . ?
O41 C41 1.232(4) . ?
O41 Dy2 2.461(2) . ?
O41 Tb2 2.461(2) . ?
O42 C42 1.225(4) . ?
C41 N41 1.360(4) . ?
C41 N42 1.347(4) . ?
C42 N43 1.368(5) . ?
C42 N44 1.372(5) . ?
C43 H43 1.0000 . ?
C43 C44 1.561(5) . ?
C43 N41 1.459(4) . ?
C43 N44 1.432(4) . ?
C44 H44 1.0000 . ?
C44 N42 1.451(4) . ?
C44 N43 1.437(5) . ?
N41 C66 1.452(4) 2_665 ?
N42 C45 1.447(4) . ?
N43 C46 1.448(4) . ?
N44 C65 1.441(4) 2_665 ?
C45 H45A 0.9900 . ?
C45 H45B 0.9900 . ?
C45 N51 1.448(4) . ?
C46 H46A 0.9900 . ?
C46 H46B 0.9900 . ?
C46 N54 1.457(4) . ?
O51 C51 1.234(4) . ?
O51 Dy2 2.342(2) . ?
O51 Tb2 2.342(2) . ?
O52 C52 1.224(4) . ?
C51 N51 1.357(4) . ?
C51 N52 1.360(4) . ?
C52 N53 1.375(4) . ?
C52 N54 1.370(4) . ?
C53 H53 1.0000 . ?
C53 C54 1.555(4) . ?
C53 N51 1.442(4) . ?
C53 N54 1.456(4) . ?
C54 H54 1.0000 . ?
C54 N52 1.465(4) . ?
C54 N53 1.441(4) . ?
N52 C55 1.458(4) . ?
N53 C56 1.444(4) . ?
C55 H55A 0.9900 . ?
C55 H55B 0.9900 . ?
C55 N61 1.446(4) . ?
C56 H56A 0.9900 . ?
C56 H56B 0.9900 . ?
C56 N64 1.450(4) . ?
O61 C61 1.224(4) . ?
O62 C62 1.235(4) . ?
C61 N61 1.375(4) . ?
C61 N62 1.364(4) . ?
C62 N63 1.369(4) . ?
C62 N64 1.357(4) . ?
C63 H63 1.0000 . ?
C63 C64 1.544(5) . ?
C63 N61 1.452(4) . ?
C63 N64 1.442(4) . ?
C64 H64 1.0000 . ?
C64 N62 1.445(4) . ?
C64 N63 1.452(4) . ?
N62 C65 1.446(4) . ?
N63 C66 1.445(4) . ?
C65 N44 1.441(4) 2_665 ?
C65 H65A 0.9900 . ?
C65 H65B 0.9900 . ?
C66 N41 1.452(4) 2_665 ?
C66 H66A 0.9900 . ?
C66 H66B 0.9900 . ?
N3 O31N 1.246(4) . ?
N3 O32N 1.260(4) . ?
N3 O33N 1.250(4) . ?
N4 O41N 1.220(4) . ?
N4 O42N 1.232(4) . ?
N4 O43N 1.253(4) . ?
N5 O51N 1.247(4) . ?
N5 O52N 1.261(4) . ?
N5 O53N 1.249(4) . ?
N6 O61N 1.257(4) . ?
N6 O62N 1.254(4) . ?
N6 O63N 1.232(4) . ?
N7 O71N 1.241(8) . ?
N7 O72N 1.233(8) . ?
N7 O73N 1.239(8) . ?
N7A O71A 1.227(8) . ?
N7A O72A 1.236(8) . ?
N7A O73A 1.233(8) . ?
N8 O81N 1.243(8) . ?
N8 O82N 1.240(8) . ?
N8 O83N 1.232(8) . ?
N8A O81A 1.237(9) . ?
N8A O82A 1.232(8) . ?
N8A O83A 1.240(8) . ?
O1W H1WA 0.8694 . ?
O1W H1WB 0.8717 . ?
O2W H2WA 0.8708 . ?
O2W H2WB 0.8709 . ?
O3W H3WA 0.8728 . ?
O3W H3WB 0.8692 . ?
O4W H4WA 0.8718 . ?
O4W H4WB 0.8683 . ?
O5W H5WA 0.8675 . ?
O5W H5WB 0.8705 . ?
O6W H6WA 0.8669 . ?
O6W H6WB 0.8708 . ?
